data_8104559
loop_
_publ_author_name
'Song, Wenqi'
'Yang, Miaoxiu'
'Qian, Liwei'
'Miao, Zongcheng'

_publ_section_title
;
 The crystal structure of
 3,3&#x2032;-[1,4-phenylenebis(methylene)]bis(1-ethenyl-1H-imidazol-3-ium)
 dichloride -- dichloromethane -- water (1/1/1), C19H24Cl4N4O1
;
_journal_issue 6
_journal_name_full 'Zeitschrift f\"ur Kristallographie - New Crystal Structures'
_journal_page_first 1175
_journal_page_last 1177
_journal_paper_doi 10.1515/ncrs-2021-0266
_journal_volume 236
_journal_year 2021
_chemical_formula_moiety '2(Cl), C H2 Cl2, H2 O, 2(C9 H10 N2)'
_chemical_formula_sum 'C19 H24 Cl4 N4 O'
_chemical_formula_weight 466.22
_space_group_crystal_system triclinic
_space_group_IT_number 2
_space_group_name_Hall '-P 1'
_space_group_name_H-M_alt 'P -1'
_atom_sites_solution_hydrogens mixed
_atom_sites_solution_primary dual
_cell_angle_alpha 69.805(2)
_cell_angle_beta 75.2820(10)
_cell_angle_gamma 86.733(2)
_cell_formula_units_Z 2
_cell_length_a 8.5930(4)
_cell_length_b 12.0814(5)
_cell_length_c 12.2430(5)
_cell_measurement_reflns_used 5753
_cell_measurement_temperature 296.15
_cell_measurement_theta_max 28.26
_cell_measurement_theta_min 2.67
_cell_volume 1153.07(9)
_computing_cell_refinement 'SAINT v8.37A (Bruker, 2015)'
_computing_data_reduction 'SAINT v8.37A (Bruker, 2015)'
_computing_molecular_graphics 'Olex2 1.3 (Dolomanov et al., 2009)'
_computing_publication_material 'Olex2 1.3 (Dolomanov et al., 2009)'
_computing_structure_refinement 'SHELXL 2018/3 (Sheldrick, 2015)'
_computing_structure_solution 'SHELXT 2018/2 (Sheldrick, 2018)'
_diffrn_ambient_temperature 296.15
_diffrn_measured_fraction_theta_full 0.983
_diffrn_measured_fraction_theta_max 0.980
_diffrn_measurement_device_type 'Bruker APEX-II CCD'
_diffrn_measurement_method '\f and \w scans'
_diffrn_radiation_type MoK\a
_diffrn_radiation_wavelength 0.71073
_diffrn_reflns_av_R_equivalents 0.0360
_diffrn_reflns_av_unetI/netI 0.0494
_diffrn_reflns_Laue_measured_fraction_full 0.983
_diffrn_reflns_Laue_measured_fraction_max 0.980
_diffrn_reflns_limit_h_max 11
_diffrn_reflns_limit_h_min -11
_diffrn_reflns_limit_k_max 16
_diffrn_reflns_limit_k_min -12
_diffrn_reflns_limit_l_max 16
_diffrn_reflns_limit_l_min -16
_diffrn_reflns_number 11517
_diffrn_reflns_point_group_measured_fraction_full 0.983
_diffrn_reflns_point_group_measured_fraction_max 0.980
_diffrn_reflns_theta_full 25.242
_diffrn_reflns_theta_max 28.289
_diffrn_reflns_theta_min 2.080
_diffrn_source_current 40.0
_diffrn_source_power 2.0
_diffrn_source_voltage 50.0
_diffrn_standards_number 0
_exptl_absorpt_coefficient_mu 0.530
_exptl_absorpt_correction_T_max 0.948
_exptl_absorpt_correction_T_min 0.938
_exptl_absorpt_correction_type multi-scan
_exptl_absorpt_process_details
;
SADABS-2016/2 (Bruker,2016/2) was used for absorption correction.
wR2(int) was 0.1479 before and 0.0617 after correction.
The Ratio of minimum to maximum transmission is 0.8522.
The \l/2 correction factor is Not present.
;
_exptl_crystal_density_diffrn 1.343
_exptl_crystal_description block
_exptl_crystal_F_000 484
_exptl_crystal_size_max 0.12
_exptl_crystal_size_mid 0.1
_exptl_crystal_size_min 0.1
_refine_diff_density_max 0.299
_refine_diff_density_min -0.389
_refine_diff_density_rms 0.045
_refine_ls_extinction_coef .
_refine_ls_extinction_method none
_refine_ls_goodness_of_fit_ref 1.028
_refine_ls_hydrogen_treatment mixed
_refine_ls_matrix_type full
_refine_ls_number_parameters 291
_refine_ls_number_reflns 5737
_refine_ls_number_restraints 0
_refine_ls_restrained_S_all 1.028
_refine_ls_R_factor_all 0.0507
_refine_ls_R_factor_gt 0.0411
_refine_ls_shift/su_max 0.000
_refine_ls_shift/su_mean 0.000
_refine_ls_structure_factor_coef Fsqd
_refine_ls_weighting_details 'w=1/[\s^2^(Fo^2^)+(0.0353P)^2^+0.4397P] where P=(Fo^2^+2Fc^2^)/3'
_refine_ls_weighting_scheme calc
_refine_ls_wR_factor_gt 0.0981
_refine_ls_wR_factor_ref 0.1053
_reflns_Friedel_coverage 0.000
_reflns_Friedel_fraction_full .
_reflns_Friedel_fraction_max .
_reflns_number_gt 4737
_reflns_number_total 5737
_reflns_threshold_expression 'I > 2\s(I)'
_cod_data_source_file suppl_j_ncrs-2021-0266_suppl.cif
_cod_data_source_block a
_cod_database_code 8104559
_shelx_space_group_comment
;
The symmetry employed for this shelxl refinement is uniquely defined
by the following loop, which should always be used as a source of
symmetry information in preference to the above space-group names.
They are only intended as comments.
;
_shelx_estimated_absorpt_t_max 0.949
_shelx_estimated_absorpt_t_min 0.939
_olex2_refinement_description
;
1. Fixed Uiso
 At 1.2 times of:
  All C(H) groups, All C(H,H) groups, All C(H,H,H,H) groups
 At 1.5 times of:
  All O(H,H) groups
2. Others
 Sof(Cl3A)=Sof(Cl4B)=Sof(H19C)=Sof(H19D)=1-FVAR(1)
 Sof(Cl3B)=Sof(Cl4A)=Sof(H19A)=Sof(H19B)=FVAR(1)
3.a Free rotating group:
 O1(H1A,H1B)
3.b Secondary CH2 refined with riding coordinates:
 C19(H19A,H19B), C19(H19C,H19D), C4(H4A,H4B), C13(H13A,H13B)
3.c Aromatic/amide H refined with riding coordinates:
 C1(H1), C2(H2), C5(H5), C6(H6), C7(H7), C8(H8), C10(H10), C11(H11), C14(H14),
 C15(H15), C16(H16), C17(H17)
;

loop_
_space_group_symop_operation_xyz
'x, y, z'
'-x, -y, -z'

loop_
_atom_site_label
_atom_site_type_symbol
_atom_site_fract_x
_atom_site_fract_y
_atom_site_fract_z
_atom_site_U_iso_or_equiv
_atom_site_adp_type
_atom_site_occupancy
_atom_site_site_symmetry_order
_atom_site_calc_flag
_atom_site_refinement_flags_posn
_atom_site_refinement_flags_adp
_atom_site_refinement_flags_occupancy
_atom_site_disorder_assembly
_atom_site_disorder_group
Cl1 Cl 0.97060(5) -0.25898(4) 0.12781(4) 0.03941(12) Uani 1 1 d . . . . .
Cl2 Cl 0.50058(4) -0.23901(3) 0.43371(3) 0.03151(10) Uani 1 1 d . . . . .
Cl3A Cl 0.3697(8) 0.3632(2) 0.0889(5) 0.0973(13) Uani 0.552(9) 1 d . . P A 2
Cl3B Cl 0.4272(4) 0.3379(5) 0.0575(3) 0.0767(10) Uani 0.448(9) 1 d . . P A 1
Cl4A Cl 0.1332(3) 0.2234(6) 0.22311(19) 0.0824(10) Uani 0.448(9) 1 d . . P A 1
Cl4B Cl 0.1476(3) 0.1619(5) 0.2064(3) 0.0858(13) Uani 0.552(9) 1 d . . P A 2
C19 C 0.2855(3) 0.2352(2) 0.0845(2) 0.0585(5) Uani 1 1 d . . . . .
H19A H 0.334704 0.159534 0.091698 0.070 Uiso 0.448(9) 1 calc R U P A 1
H19B H 0.235082 0.256389 0.017862 0.070 Uiso 0.448(9) 1 calc R U P A 1
H19C H 0.237698 0.257800 0.016443 0.070 Uiso 0.552(9) 1 calc R U P A 2
H19D H 0.371714 0.182430 0.070633 0.070 Uiso 0.552(9) 1 calc R U P A 2
O1 O 0.68048(16) -0.42479(12) 0.32114(15) 0.0505(4) Uani 1 1 d G . . . .
H1A H 0.619093 -0.382545 0.355709 0.076 Uiso 1 1 d G U . . .
H1B H 0.745280 -0.375520 0.262148 0.076 Uiso 1 1 d G U . . .
N1 N 0.70313(16) 0.08316(12) 0.18770(11) 0.0297(3) Uani 1 1 d . . . . .
N2 N 0.69578(18) 0.24761(13) 0.21964(13) 0.0362(3) Uani 1 1 d . . . . .
C1 C 0.3657(2) -0.07543(15) 0.05513(14) 0.0345(4) Uani 1 1 d . . . . .
H1 H 0.275706 -0.126266 0.092243 0.041 Uiso 1 1 calc R U . . .
C2 C 0.4838(2) -0.08022(14) 0.11491(14) 0.0349(4) Uani 1 1 d . . . . .
H2 H 0.472536 -0.134124 0.192244 0.042 Uiso 1 1 calc R U . . .
C3 C 0.6189(2) -0.00525(13) 0.06044(13) 0.0293(3) Uani 1 1 d . . . . .
C4 C 0.7429(2) -0.00531(15) 0.12783(16) 0.0357(4) Uani 1 1 d . . . . .
H4A H 0.744816 -0.082873 0.187228 0.043 Uiso 1 1 calc R U . . .
H4B H 0.848726 0.013116 0.072507 0.043 Uiso 1 1 calc R U . . .
C5 C 0.5816(2) 0.07082(17) 0.28992(14) 0.0384(4) Uani 1 1 d . . . . .
H5 H 0.515330 0.004282 0.336127 0.046 Uiso 1 1 calc R U . . .
C6 C 0.5777(2) 0.17362(17) 0.30959(15) 0.0419(4) Uani 1 1 d . . . . .
H6 H 0.508069 0.191633 0.372461 0.050 Uiso 1 1 calc R U . . .
C7 C 0.76951(19) 0.19010(15) 0.14643(15) 0.0324(3) Uani 1 1 d . . . . .
H7 H 0.853296 0.220253 0.078061 0.039 Uiso 1 1 calc R U . . .
C8 C 0.7289(3) 0.36615(18) 0.2077(2) 0.0503(5) Uani 1 1 d . . . . .
H8 H 0.676987 0.393225 0.269655 0.060 Uiso 1 1 calc R U . . .
C9 C 0.8251(5) 0.4362(3) 0.1172(3) 0.0855(10) Uani 1 1 d . . . . .
H9A H 0.854(4) 0.511(3) 0.115(3) 0.105(11) Uiso 1 1 d . . . . .
H9B H 0.875(4) 0.424(3) 0.040(3) 0.093(10) Uiso 1 1 d . . . . .
N3 N 0.16449(15) 0.43687(11) 0.39404(12) 0.0296(3) Uani 1 1 d . . . . .
N4 N -0.00547(15) 0.29811(11) 0.51798(12) 0.0276(3) Uani 1 1 d . . . . .
C10 C -0.11256(19) -0.03180(14) 0.45203(15) 0.0315(3) Uani 1 1 d . . . . .
H10 H -0.188520 -0.053076 0.419985 0.038 Uiso 1 1 calc R U . . .
C11 C -0.14664(19) 0.05456(13) 0.50454(14) 0.0315(3) Uani 1 1 d . . . . .
H11 H -0.245111 0.091061 0.507283 0.038 Uiso 1 1 calc R U . . .
C12 C -0.03437(18) 0.08688(13) 0.55312(13) 0.0278(3) Uani 1 1 d . . . . .
C13 C -0.0702(2) 0.18327(13) 0.60786(14) 0.0324(3) Uani 1 1 d . . . . .
H13A H -0.185692 0.187065 0.637262 0.039 Uiso 1 1 calc R U . . .
H13B H -0.022283 0.165158 0.675481 0.039 Uiso 1 1 calc R U . . .
C14 C -0.08828(19) 0.37833(14) 0.44444(14) 0.0312(3) Uani 1 1 d . . . . .
H14 H -0.197048 0.373253 0.447691 0.037 Uiso 1 1 calc R U . . .
C15 C 0.01741(19) 0.46533(14) 0.36707(15) 0.0319(3) Uani 1 1 d . . . . .
H15 H -0.004362 0.531778 0.307053 0.038 Uiso 1 1 calc R U . . .
C16 C 0.14719(19) 0.33517(13) 0.48595(14) 0.0301(3) Uani 1 1 d . . . . .
H16 H 0.228148 0.296868 0.521437 0.036 Uiso 1 1 calc R U . . .
C17 C 0.3128(2) 0.50344(15) 0.33711(17) 0.0389(4) Uani 1 1 d . . . . .
H17 H 0.399823 0.479423 0.371019 0.047 Uiso 1 1 calc R U . . .
C18 C 0.3324(3) 0.5957(2) 0.2405(2) 0.0550(5) Uani 1 1 d . . . . .
H18A H 0.254(3) 0.622(2) 0.198(2) 0.066(7) Uiso 1 1 d . . . . .
H18B H 0.438(3) 0.633(2) 0.207(2) 0.064(7) Uiso 1 1 d . . . . .

loop_
_atom_site_aniso_label
_atom_site_aniso_U_11
_atom_site_aniso_U_22
_atom_site_aniso_U_33
_atom_site_aniso_U_23
_atom_site_aniso_U_13
_atom_site_aniso_U_12
Cl1 0.0378(2) 0.0354(2) 0.0416(2) -0.01071(17) -0.00801(17) 0.00399(16)
Cl2 0.02943(18) 0.0380(2) 0.02899(17) -0.01397(15) -0.00911(14) 0.01018(15)
Cl3A 0.127(3) 0.0625(10) 0.116(2) -0.0125(11) -0.075(2) -0.0157(14)
Cl3B 0.0588(12) 0.089(2) 0.0656(12) 0.0046(11) -0.0257(9) -0.0170(11)
Cl4A 0.0601(9) 0.121(3) 0.0583(9) -0.0321(12) 0.0034(7) -0.0080(12)
Cl4B 0.0669(9) 0.107(2) 0.0543(10) 0.0099(11) -0.0139(7) -0.0167(11)
C19 0.0530(12) 0.0683(14) 0.0607(13) -0.0275(11) -0.0186(10) 0.0055(11)
O1 0.0347(7) 0.0418(7) 0.0775(10) -0.0302(7) -0.0058(6) 0.0048(6)
N1 0.0312(7) 0.0350(7) 0.0305(6) -0.0167(6) -0.0144(5) 0.0060(5)
N2 0.0382(7) 0.0413(8) 0.0426(7) -0.0263(7) -0.0186(6) 0.0091(6)
C1 0.0385(9) 0.0346(8) 0.0306(7) -0.0118(7) -0.0065(7) -0.0072(7)
C2 0.0488(10) 0.0306(8) 0.0255(7) -0.0073(6) -0.0118(7) -0.0040(7)
C3 0.0361(8) 0.0283(7) 0.0298(7) -0.0154(6) -0.0119(6) 0.0037(6)
C4 0.0395(9) 0.0361(8) 0.0435(9) -0.0234(7) -0.0199(7) 0.0119(7)
C5 0.0409(9) 0.0464(10) 0.0280(7) -0.0125(7) -0.0093(7) 0.0037(8)
C6 0.0451(10) 0.0555(11) 0.0321(8) -0.0240(8) -0.0115(7) 0.0117(8)
C7 0.0295(7) 0.0388(8) 0.0374(8) -0.0209(7) -0.0124(6) 0.0040(6)
C8 0.0567(12) 0.0455(11) 0.0709(13) -0.0388(11) -0.0299(11) 0.0112(9)
C9 0.121(3) 0.0494(14) 0.094(2) -0.0386(15) -0.017(2) -0.0108(16)
N3 0.0255(6) 0.0277(6) 0.0396(7) -0.0137(6) -0.0128(5) 0.0048(5)
N4 0.0272(6) 0.0246(6) 0.0346(6) -0.0128(5) -0.0112(5) 0.0064(5)
C10 0.0281(7) 0.0301(7) 0.0391(8) -0.0119(7) -0.0139(6) 0.0036(6)
C11 0.0252(7) 0.0274(7) 0.0406(8) -0.0101(6) -0.0099(6) 0.0073(6)
C12 0.0285(7) 0.0226(7) 0.0295(7) -0.0060(6) -0.0068(6) 0.0033(6)
C13 0.0350(8) 0.0283(7) 0.0326(7) -0.0100(6) -0.0072(6) 0.0035(6)
C14 0.0263(7) 0.0311(8) 0.0397(8) -0.0137(7) -0.0134(6) 0.0075(6)
C15 0.0282(7) 0.0293(7) 0.0406(8) -0.0111(7) -0.0155(6) 0.0070(6)
C16 0.0285(7) 0.0263(7) 0.0412(8) -0.0148(6) -0.0156(6) 0.0068(6)
C17 0.0278(8) 0.0355(9) 0.0554(10) -0.0161(8) -0.0130(7) 0.0014(7)
C18 0.0400(11) 0.0505(12) 0.0650(13) -0.0062(10) -0.0137(10) -0.0075(9)

loop_
_atom_type_symbol
_atom_type_description
_atom_type_scat_dispersion_real
_atom_type_scat_dispersion_imag
_atom_type_scat_source
C C 0.0033 0.0016 'International Tables Vol C Tables 4.2.6.8 and 6.1.1.4'
H H 0.0000 0.0000 'International Tables Vol C Tables 4.2.6.8 and 6.1.1.4'
Cl Cl 0.1484 0.1585 'International Tables Vol C Tables 4.2.6.8 and 6.1.1.4'
N N 0.0061 0.0033 'International Tables Vol C Tables 4.2.6.8 and 6.1.1.4'
O O 0.0106 0.0060 'International Tables Vol C Tables 4.2.6.8 and 6.1.1.4'

loop_
_geom_angle_atom_site_label_1
_geom_angle_atom_site_label_2
_geom_angle_atom_site_label_3
_geom_angle
_geom_angle_site_symmetry_1
_geom_angle_site_symmetry_3
Cl3A C19 H19C 108.4 . .
Cl3A C19 H19D 108.4 . .
Cl3B C19 Cl4A 110.13(18) . .
Cl3B C19 H19A 109.6 . .
Cl3B C19 H19B 109.6 . .
Cl4A C19 H19A 109.6 . .
Cl4A C19 H19B 109.6 . .
Cl4B C19 Cl3A 115.32(18) . .
Cl4B C19 H19C 108.4 . .
Cl4B C19 H19D 108.4 . .
H19A C19 H19B 108.1 . .
H19C C19 H19D 107.5 . .
H1A O1 H1B 104.5 . .
C5 N1 C4 125.34(14) . .
C7 N1 C4 125.09(14) . .
C7 N1 C5 109.36(14) . .
C6 N2 C8 124.79(15) . .
C7 N2 C6 108.40(14) . .
C7 N2 C8 126.80(16) . .
C2 C1 H1 119.9 . .
C2 C1 C3 120.20(15) . 2_655
C3 C1 H1 119.9 2_655 .
C1 C2 H2 119.8 . .
C1 C2 C3 120.49(15) . .
C3 C2 H2 119.8 . .
C1 C3 C4 119.95(15) 2_655 .
C2 C3 C1 119.31(15) . 2_655
C2 C3 C4 120.62(15) . .
N1 C4 C3 109.38(13) . .
N1 C4 H4A 109.8 . .
N1 C4 H4B 109.8 . .
C3 C4 H4A 109.8 . .
C3 C4 H4B 109.8 . .
H4A C4 H4B 108.2 . .
N1 C5 H5 126.7 . .
C6 C5 N1 106.54(16) . .
C6 C5 H5 126.7 . .
N2 C6 H6 126.3 . .
C5 C6 N2 107.49(15) . .
C5 C6 H6 126.3 . .
N1 C7 N2 108.21(14) . .
N1 C7 H7 125.9 . .
N2 C7 H7 125.9 . .
N2 C8 H8 118.3 . .
C9 C8 N2 123.4(2) . .
C9 C8 H8 118.3 . .
C8 C9 H9A 122(2) . .
C8 C9 H9B 126.7(17) . .
H9A C9 H9B 112(3) . .
C15 N3 C17 127.31(14) . .
C16 N3 C15 108.86(13) . .
C16 N3 C17 123.82(14) . .
C14 N4 C13 125.76(13) . .
C16 N4 C13 125.00(13) . .
C16 N4 C14 108.88(13) . .
C11 C10 H10 119.8 . .
C11 C10 C12 120.50(15) . 2_556
C12 C10 H10 119.8 2_556 .
C10 C11 H11 119.8 . .
C10 C11 C12 120.32(14) . .
C12 C11 H11 119.8 . .
C10 C12 C13 120.54(14) 2_556 .
C11 C12 C10 119.18(14) . 2_556
C11 C12 C13 120.26(14) . .
N4 C13 C12 110.44(12) . .
N4 C13 H13A 109.6 . .
N4 C13 H13B 109.6 . .
C12 C13 H13A 109.6 . .
C12 C13 H13B 109.6 . .
H13A C13 H13B 108.1 . .
N4 C14 H14 126.3 . .
C15 C14 N4 107.33(14) . .
C15 C14 H14 126.3 . .
N3 C15 H15 126.6 . .
C14 C15 N3 106.75(14) . .
C14 C15 H15 126.6 . .
N3 C16 H16 125.9 . .
N4 C16 N3 108.18(14) . .
N4 C16 H16 125.9 . .
N3 C17 H17 118.4 . .
C18 C17 N3 123.27(18) . .
C18 C17 H17 118.4 . .
C17 C18 H18A 123.6(15) . .
C17 C18 H18B 117.1(15) . .
H18A C18 H18B 119(2) . .

loop_
_geom_bond_atom_site_label_1
_geom_bond_atom_site_label_2
_geom_bond_distance
_geom_bond_site_symmetry_2
Cl3A C19 1.768(3) .
Cl3B C19 1.678(5) .
Cl4A C19 1.827(3) .
Cl4B C19 1.650(3) .
C19 H19A 0.9700 .
C19 H19B 0.9700 .
C19 H19C 0.9700 .
C19 H19D 0.9700 .
O1 H1A 0.8502 .
O1 H1B 0.8501 .
N1 C4 1.4726(19) .
N1 C5 1.380(2) .
N1 C7 1.318(2) .
N2 C6 1.377(2) .
N2 C7 1.334(2) .
N2 C8 1.426(2) .
C1 H1 0.9300 .
C1 C2 1.382(2) .
C1 C3 1.392(2) 2_655
C2 H2 0.9300 .
C2 C3 1.386(2) .
C3 C4 1.504(2) .
C4 H4A 0.9700 .
C4 H4B 0.9700 .
C5 H5 0.9300 .
C5 C6 1.341(3) .
C6 H6 0.9300 .
C7 H7 0.9300 .
C8 H8 0.9300 .
C8 C9 1.263(4) .
C9 H9A 0.94(3) .
C9 H9B 0.99(3) .
N3 C15 1.382(2) .
N3 C16 1.334(2) .
N3 C17 1.427(2) .
N4 C13 1.472(2) .
N4 C14 1.379(2) .
N4 C16 1.3264(19) .
C10 H10 0.9300 .
C10 C11 1.386(2) .
C10 C12 1.391(2) 2_556
C11 H11 0.9300 .
C11 C12 1.390(2) .
C12 C13 1.514(2) .
C13 H13A 0.9700 .
C13 H13B 0.9700 .
C14 H14 0.9300 .
C14 C15 1.346(2) .
C15 H15 0.9300 .
C16 H16 0.9300 .
C17 H17 0.9300 .
C17 C18 1.295(3) .
C18 H18A 0.93(3) .
C18 H18B 0.96(2) .

loop_
_geom_torsion_atom_site_label_1
_geom_torsion_atom_site_label_2
_geom_torsion_atom_site_label_3
_geom_torsion_atom_site_label_4
_geom_torsion
_geom_torsion_site_symmetry_1
_geom_torsion_site_symmetry_2
_geom_torsion_site_symmetry_3
_geom_torsion_site_symmetry_4
N1 C5 C6 N2 0.2(2) . . . .
C1 C2 C3 C1 0.3(3) . . . 2_655
C1 C2 C3 C4 176.43(15) . . . .
C1 C3 C4 N1 84.51(18) 2_655 . . .
C2 C3 C4 N1 -91.64(18) . . . .
C3 C1 C2 C3 -0.3(3) 2_655 . . .
C4 N1 C5 C6 -175.46(15) . . . .
C4 N1 C7 N2 175.61(14) . . . .
C5 N1 C4 C3 75.1(2) . . . .
C5 N1 C7 N2 0.65(19) . . . .
C6 N2 C7 N1 -0.53(19) . . . .
C6 N2 C8 C9 -171.7(3) . . . .
C7 N1 C4 C3 -99.07(18) . . . .
C7 N1 C5 C6 -0.5(2) . . . .
C7 N2 C6 C5 0.2(2) . . . .
C7 N2 C8 C9 7.0(4) . . . .
C8 N2 C6 C5 179.09(17) . . . .
C8 N2 C7 N1 -179.38(16) . . . .
N4 C14 C15 N3 0.25(17) . . . .
C10 C11 C12 C10 0.2(3) . . . 2_556
C10 C11 C12 C13 178.57(14) . . . .
C10 C12 C13 N4 84.75(18) 2_556 . . .
C11 C12 C13 N4 -93.58(17) . . . .
C12 C10 C11 C12 -0.2(3) 2_556 . . .
C13 N4 C14 C15 -173.55(14) . . . .
C13 N4 C16 N3 173.47(13) . . . .
C14 N4 C13 C12 92.37(18) . . . .
C14 N4 C16 N3 0.04(17) . . . .
C15 N3 C16 N4 0.12(17) . . . .
C15 N3 C17 C18 -8.4(3) . . . .
C16 N3 C15 C14 -0.24(18) . . . .
C16 N3 C17 C18 172.82(19) . . . .
C16 N4 C13 C12 -79.96(18) . . . .
C16 N4 C14 C15 -0.18(17) . . . .
C17 N3 C15 C14 -179.15(15) . . . .
C17 N3 C16 N4 179.08(14) . . . .
